data_7200782
loop_
_publ_author_name
'Harada, Jun'
'Harakawa, Mayuko'
'Sugiyama, Shingo'
'Ogawa, Keiichiro'

_publ_section_title
;
 Single crystal cis--trans photoisomerizations of
 2-(9-anthrylmethylene)-1-indanones
;
_journal_issue 7
_journal_name_full CrystEngComm
_journal_page_first 1235
_journal_paper_doi 10.1039/b821900a
_journal_volume 11
_journal_year 2009
_chemical_formula_sum 'C25 H18 O'
_chemical_formula_weight 334.39
_chemical_melting_point 197
_chemical_name_systematic
;
(E)-2-(9-anthrylmethylene)-6-methyl-1-indanone
;
_space_group_IT_number 15
_symmetry_cell_setting monoclinic
_symmetry_space_group_name_Hall '-C 2yc'
_symmetry_space_group_name_H-M 'C 1 2/c 1'
_atom_sites_solution_hydrogens geom
_atom_sites_solution_primary direct
_atom_sites_solution_secondary difmap
_audit_creation_method SHELXL-97
_cell_angle_alpha 90.00
_cell_angle_beta 109.093(1)
_cell_angle_gamma 90.00
_cell_formula_units_Z 8
_cell_length_a 18.6929(13)
_cell_length_b 10.7386(8)
_cell_length_c 18.4052(13)
_cell_measurement_reflns_used 6048
_cell_measurement_temperature 90
_cell_measurement_theta_max 30.0
_cell_measurement_theta_min 2.2
_cell_volume 3491.3(4)
_computing_cell_refinement 'SAINT (Bruker, 1998)'
_computing_data_collection 'SMART (Bruker, 1998)'
_computing_data_reduction SAINT
_computing_molecular_graphics 'SHELXTL (Sheldrick, 2008)'
_computing_publication_material SHELXTL
_computing_structure_refinement 'SHELXL-97 (Sheldrick, 2008)'
_computing_structure_solution 'SHELXS-97 (Sheldrick, 2008)'
_diffrn_ambient_temperature 90
_diffrn_detector_area_resol_mean 8.192
_diffrn_measured_fraction_theta_full 1.000
_diffrn_measured_fraction_theta_max 1.000
_diffrn_measurement_device_type 'Bruker SMART 1000 CCD diffractometer'
_diffrn_measurement_method \w_scan
_diffrn_radiation_monochromator graphite
_diffrn_radiation_source 'fine-focus sealed tube'
_diffrn_radiation_type MoK\a
_diffrn_radiation_wavelength 0.71073
_diffrn_reflns_av_R_equivalents 0.0235
_diffrn_reflns_av_sigmaI/netI 0.0166
_diffrn_reflns_limit_h_max 26
_diffrn_reflns_limit_h_min -26
_diffrn_reflns_limit_k_max 15
_diffrn_reflns_limit_k_min -15
_diffrn_reflns_limit_l_max 25
_diffrn_reflns_limit_l_min -25
_diffrn_reflns_number 26223
_diffrn_reflns_theta_full 30.07
_diffrn_reflns_theta_max 30.07
_diffrn_reflns_theta_min 2.22
_diffrn_standards_decay_% 0
_exptl_absorpt_coefficient_mu 0.076
_exptl_absorpt_correction_T_max 0.9880
_exptl_absorpt_correction_T_min 0.9630
_exptl_absorpt_correction_type multi-scan
_exptl_absorpt_process_details 'SADABS (Sheldrick, 2002)'
_exptl_crystal_colour yellow
_exptl_crystal_density_diffrn 1.272
_exptl_crystal_density_method 'not measured'
_exptl_crystal_description block
_exptl_crystal_F_000 1408
_exptl_crystal_size_max 0.50
_exptl_crystal_size_mid 0.34
_exptl_crystal_size_min 0.16
_refine_diff_density_max 0.429
_refine_diff_density_min -0.355
_refine_diff_density_rms 0.052
_refine_ls_extinction_method none
_refine_ls_goodness_of_fit_ref 1.038
_refine_ls_hydrogen_treatment constr
_refine_ls_matrix_type full
_refine_ls_number_parameters 243
_refine_ls_number_reflns 5114
_refine_ls_number_restraints 0
_refine_ls_restrained_S_all 1.038
_refine_ls_R_factor_all 0.0597
_refine_ls_R_factor_gt 0.0490
_refine_ls_shift/su_max 0.001
_refine_ls_shift/su_mean 0.000
_refine_ls_structure_factor_coef Fsqd
_refine_ls_weighting_details 'calc w=1/[\s^2^(Fo^2^)+(0.0746P)^2^+2.9984P] where P=(Fo^2^+2Fc^2^)/3'
_refine_ls_weighting_scheme calc
_refine_ls_wR_factor_gt 0.1304
_refine_ls_wR_factor_ref 0.1414
_reflns_number_gt 4258
_reflns_number_total 5114
_reflns_threshold_expression >2sigma(I)
_cod_data_source_file b821900a.txt
_cod_data_source_block 6me16h90
_cod_original_sg_symbol_H-M C_1_2/c_1
_cod_database_code 7200782

loop_
_symmetry_equiv_pos_as_xyz
'x, y, z'
'-x, y, -z+1/2'
'x+1/2, y+1/2, z'
'-x+1/2, y+1/2, -z+1/2'
'-x, -y, -z'
'x, -y, z-1/2'
'-x+1/2, -y+1/2, -z'
'x+1/2, -y+1/2, z-1/2'

loop_
_atom_site_label
_atom_site_type_symbol
_atom_site_fract_x
_atom_site_fract_y
_atom_site_fract_z
_atom_site_U_iso_or_equiv
_atom_site_adp_type
_atom_site_occupancy
_atom_site_symmetry_multiplicity
_atom_site_calc_flag
_atom_site_refinement_flags
_atom_site_disorder_assembly
_atom_site_disorder_group
O1A O 0.41574(6) 1.18593(9) 0.13335(6) 0.0305(2) Uani 0.93 1 d P A 1
C1A C 0.21039(8) 1.02290(13) 0.42345(8) 0.0242(3) Uani 0.93 1 d P A 1
H1A H 0.1768 0.9823 0.4449 0.029 Uiso 0.93 1 calc PR A 1
C2A C 0.26969(8) 1.08991(14) 0.47004(7) 0.0265(3) Uani 0.93 1 d P A 1
H2A H 0.2767 1.0966 0.5234 0.032 Uiso 0.93 1 calc PR A 1
C3A C 0.32099(8) 1.14966(13) 0.43909(8) 0.0249(3) Uani 0.93 1 d P A 1
H3A H 0.3618 1.1969 0.4719 0.030 Uiso 0.93 1 calc PR A 1
C4A C 0.31238(8) 1.14007(12) 0.36253(8) 0.0218(2) Uani 0.93 1 d P A 1
H4A H 0.3479 1.1793 0.3431 0.026 Uiso 0.93 1 calc PR A 1
C5A C 0.25042(7) 1.07159(12) 0.31137(7) 0.0180(2) Uani 0.93 1 d P A 1
C6A C 0.24023(7) 1.05898(12) 0.23214(7) 0.0186(2) Uani 0.93 1 d P A 1
C7A C 0.17530(7) 0.99759(12) 0.18342(7) 0.0182(2) Uani 0.93 1 d P A 1
C8A C 0.15833(7) 0.99208(12) 0.10169(7) 0.0206(2) Uani 0.93 1 d P A 1
H8A H 0.1921 1.0290 0.0790 0.025 Uiso 0.93 1 calc PR A 1
C9A C 0.09404(7) 0.93431(12) 0.05572(8) 0.0232(3) Uani 0.93 1 d P A 1
H9A H 0.0831 0.9340 0.0015 0.028 Uiso 0.93 1 calc PR A 1
C10A C 0.04360(7) 0.87481(13) 0.08820(8) 0.0235(3) Uani 0.93 1 d P A 1
H10A H -0.0001 0.8333 0.0558 0.028 Uiso 0.93 1 calc PR A 1
C11A C 0.05795(7) 0.87735(13) 0.16588(9) 0.0218(2) Uani 0.93 1 d P A 1
H11A H 0.0244 0.8364 0.1872 0.026 Uiso 0.93 1 calc PR A 1
C12A C 0.12282(7) 0.94079(13) 0.21570(8) 0.0183(2) Uani 0.93 1 d P A 1
C13A C 0.13628(7) 0.94713(13) 0.29480(8) 0.0198(2) Uani 0.93 1 d P A 1
H13A H 0.1028 0.9061 0.3163 0.024 Uiso 0.93 1 calc PR A 1
C14A C 0.19816(7) 1.01288(12) 0.34290(7) 0.0185(2) Uani 0.93 1 d P A 1
C15A C 0.29902(6) 1.10656(12) 0.20012(7) 0.0194(2) Uani 0.93 1 d P A 1
H15A H 0.3027 1.1938 0.1933 0.023 Uiso 0.93 1 calc PR A 1
C16A C 0.34664(6) 1.03090(11) 0.18067(6) 0.0178(2) Uani 0.93 1 d P A 1
C17A C 0.40549(7) 1.07771(11) 0.14769(7) 0.0197(2) Uani 0.93 1 d P A 1
C18A C 0.44722(6) 0.96654(11) 0.13620(7) 0.0180(2) Uani 0.93 1 d P A 1
C19A C 0.50748(7) 0.96092(12) 0.10711(7) 0.0206(2) Uani 0.93 1 d P A 1
H19A H 0.5263 1.0346 0.0912 0.025 Uiso 0.93 1 calc PR A 1
C20A C 0.53962(7) 0.84558(12) 0.10176(7) 0.0208(2) Uani 0.93 1 d P A 1
C21A C 0.50959(7) 0.73889(12) 0.12521(7) 0.0214(2) Uani 0.93 1 d P A 1
H21A H 0.5313 0.6601 0.1216 0.026 Uiso 0.93 1 calc PR A 1
C22A C 0.44917(7) 0.74461(12) 0.15360(7) 0.0213(2) Uani 0.93 1 d P A 1
H22A H 0.4298 0.6710 0.1689 0.026 Uiso 0.93 1 calc PR A 1
C23A C 0.41770(6) 0.85993(11) 0.15908(6) 0.0174(2) Uani 0.93 1 d P A 1
C24A C 0.35277(7) 0.89069(11) 0.18812(7) 0.0192(2) Uani 0.93 1 d P A 1
H41A H 0.3054 0.8499 0.1563 0.023 Uiso 0.93 1 calc PR A 1
H42A H 0.3642 0.8644 0.2423 0.023 Uiso 0.93 1 calc PR A 1
C25A C 0.60641(8) 0.83428(13) 0.07293(9) 0.0280(3) Uani 0.93 1 d P A 1
H251 H 0.6099 0.7485 0.0562 0.042 Uiso 0.52 1 calc PR A 1
H252 H 0.6530 0.8558 0.1144 0.042 Uiso 0.52 1 calc PR A 1
H253 H 0.5996 0.8912 0.0296 0.042 Uiso 0.52 1 calc PR A 1
H254 H 0.6313 0.9130 0.0768 0.042 Uiso 0.41 1 d PR A 1
H255 H 0.5891 0.8082 0.0206 0.042 Uiso 0.41 1 d PR A 1
H256 H 0.6410 0.7740 0.1029 0.042 Uiso 0.41 1 d PR A 1
O1B O 0.3182(3) 0.8694(5) 0.2218(4) 0.0305(2) Uani 0.07 1 d PG B 2
C1B C 0.2207(6) 0.9945(11) 0.4217(6) 0.0242(3) Uani 0.07 1 d PG B 2
H1B H 0.1891 0.9494 0.4437 0.029 Uiso 0.07 1 calc PR B 2
C2B C 0.2819(7) 1.0552(12) 0.4682(5) 0.0265(3) Uani 0.07 1 d PG B 2
H2B H 0.2924 1.0537 0.5224 0.032 Uiso 0.07 1 calc PR B 2
C3B C 0.3303(6) 1.1207(11) 0.4369(4) 0.0249(3) Uani 0.07 1 d PG B 2
H3B H 0.3730 1.1635 0.4701 0.030 Uiso 0.07 1 calc PR B 2
C4B C 0.3165(5) 1.1235(8) 0.3598(4) 0.0218(2) Uani 0.07 1 d PG B 2
H4B H 0.3504 1.1668 0.3399 0.026 Uiso 0.07 1 calc PR B 2
C5B C 0.2520(4) 1.0622(7) 0.3078(4) 0.0180(2) Uani 0.07 1 d PG B 2
C6B C 0.2360(3) 1.0629(6) 0.2278(4) 0.0186(2) Uani 0.07 1 d PG B 2
C7B C 0.1688(3) 1.0082(8) 0.1792(5) 0.0182(2) Uani 0.07 1 d PG B 2
C8B C 0.1465(3) 1.0150(9) 0.0977(5) 0.0206(2) Uani 0.07 1 d PG B 2
H8B H 0.1782 1.0566 0.0743 0.025 Uiso 0.07 1 calc PR B 2
C9B C 0.0806(3) 0.9628(12) 0.0526(6) 0.0232(3) Uani 0.07 1 d PG B 2
H9B H 0.0662 0.9702 -0.0017 0.028 Uiso 0.07 1 calc PR B 2
C10B C 0.0331(3) 0.8978(12) 0.0856(7) 0.0235(3) Uani 0.07 1 d PG B 2
H10B H -0.0123 0.8605 0.0534 0.028 Uiso 0.07 1 calc PR B 2
C11B C 0.0520(3) 0.8885(11) 0.1627(8) 0.0218(2) Uani 0.07 1 d PG B 2
H11B H 0.0199 0.8438 0.1841 0.026 Uiso 0.07 1 calc PR B 2
C12B C 0.1194(4) 0.9448(9) 0.2126(6) 0.0183(2) Uani 0.07 1 d PG B 2
C13B C 0.1383(5) 0.9384(9) 0.2919(7) 0.0198(2) Uani 0.07 1 d PG B 2
H13B H 0.1067 0.8931 0.3136 0.024 Uiso 0.07 1 calc PR B 2
C14B C 0.2026(5) 0.9970(9) 0.3402(5) 0.0185(2) Uani 0.07 1 d PG B 2
C15B C 0.2730(4) 1.1337(6) 0.1955(4) 0.0194(2) Uani 0.07 1 d PG B 2
H15B H 0.2604 1.2189 0.1846 0.023 Uiso 0.07 1 calc PR B 2
C16B C 0.3295(3) 1.0800(5) 0.1786(3) 0.0178(2) Uani 0.07 1 d PG B 2
C17B C 0.3493(3) 0.9444(5) 0.1927(3) 0.0197(2) Uani 0.07 1 d PG B 2
C18B C 0.4137(3) 0.9220(5) 0.1647(3) 0.0180(2) Uani 0.07 1 d PG B 2
C19B C 0.4527(3) 0.8111(6) 0.1649(4) 0.0206(2) Uani 0.07 1 d PG B 2
H19B H 0.4387 0.7370 0.1851 0.025 Uiso 0.07 1 calc PR B 2
C20B C 0.5120(3) 0.8100(7) 0.1353(4) 0.0208(2) Uani 0.07 1 d PG B 2
C21B C 0.5309(3) 0.9212(8) 0.1065(4) 0.0214(2) Uani 0.07 1 d PG B 2
H21B H 0.5715 0.9212 0.0862 0.026 Uiso 0.07 1 calc PR B 2
C22B C 0.4925(4) 1.0313(7) 0.1065(4) 0.0213(2) Uani 0.07 1 d PG B 2
H22B H 0.5065 1.1054 0.0864 0.026 Uiso 0.07 1 calc PR B 2
C23B C 0.4333(3) 1.0318(6) 0.1361(3) 0.0174(2) Uani 0.07 1 d PG B 2
C24B C 0.3832(4) 1.1388(5) 0.1426(4) 0.0192(2) Uani 0.07 1 d PG B 2
H41B H 0.4133 1.2058 0.1756 0.023 Uiso 0.07 1 calc PR B 2
H42B H 0.3554 1.1737 0.0913 0.023 Uiso 0.07 1 calc PR B 2
C25B C 0.5550(4) 0.6922(8) 0.1329(5) 0.0280(3) Uani 0.07 1 d PG B 2
H257 H 0.6082 0.7027 0.1645 0.042 Uiso 0.07 1 calc PR B 2
H258 H 0.5519 0.6746 0.0797 0.042 Uiso 0.07 1 calc PR B 2
H259 H 0.5330 0.6228 0.1529 0.042 Uiso 0.07 1 calc PR B 2

loop_
_atom_site_aniso_label
_atom_site_aniso_U_11
_atom_site_aniso_U_22
_atom_site_aniso_U_33
_atom_site_aniso_U_23
_atom_site_aniso_U_13
_atom_site_aniso_U_12
O1A 0.0326(5) 0.0197(4) 0.0499(6) -0.0028(4) 0.0279(5) -0.0050(4)
C1A 0.0229(6) 0.0327(7) 0.0196(5) 0.0014(5) 0.0106(4) 0.0040(5)
C2A 0.0277(6) 0.0341(7) 0.0174(5) -0.0020(5) 0.0071(4) 0.0047(5)
C3A 0.0256(6) 0.0246(6) 0.0209(5) -0.0033(5) 0.0027(4) 0.0004(5)
C4A 0.0217(5) 0.0214(6) 0.0208(5) -0.0002(4) 0.0048(4) -0.0021(4)
C5A 0.0178(5) 0.0181(5) 0.0184(5) -0.0001(4) 0.0064(4) 0.0000(4)
C6A 0.0178(5) 0.0204(5) 0.0187(5) -0.0001(4) 0.0075(4) -0.0028(4)
C7A 0.0173(5) 0.0194(5) 0.0185(5) -0.0008(4) 0.0068(4) -0.0015(4)
C8A 0.0198(5) 0.0238(6) 0.0191(5) -0.0011(4) 0.0077(4) -0.0003(4)
C9A 0.0217(6) 0.0262(7) 0.0201(5) -0.0044(5) 0.0049(4) 0.0014(4)
C10A 0.0164(5) 0.0247(6) 0.0275(6) -0.0060(5) 0.0046(4) -0.0008(4)
C11A 0.0146(5) 0.0231(6) 0.0285(6) -0.0023(4) 0.0083(4) -0.0016(4)
C12A 0.0154(4) 0.0197(5) 0.0213(5) -0.0009(4) 0.0079(4) -0.0001(4)
C13A 0.0170(5) 0.0236(5) 0.0220(5) 0.0009(4) 0.0105(4) -0.0003(4)
C14A 0.0177(5) 0.0212(5) 0.0184(5) 0.0002(4) 0.0082(4) 0.0025(4)
C15A 0.0162(5) 0.0226(6) 0.0210(5) -0.0008(4) 0.0084(4) -0.0038(4)
C16A 0.0155(5) 0.0217(6) 0.0176(5) -0.0007(4) 0.0073(4) -0.0037(4)
C17A 0.0181(5) 0.0201(5) 0.0241(5) -0.0028(4) 0.0115(4) -0.0035(4)
C18A 0.0162(5) 0.0191(5) 0.0195(5) -0.0017(4) 0.0069(4) -0.0024(4)
C19A 0.0187(5) 0.0190(5) 0.0269(6) -0.0015(4) 0.0112(4) -0.0020(4)
C20A 0.0175(5) 0.0218(6) 0.0235(5) -0.0035(4) 0.0074(4) -0.0010(4)
C21A 0.0202(5) 0.0200(5) 0.0228(5) -0.0020(4) 0.0054(4) -0.0003(4)
C22A 0.0204(5) 0.0204(5) 0.0225(5) 0.0012(4) 0.0061(4) -0.0028(4)
C23A 0.0160(5) 0.0207(5) 0.0151(5) 0.0000(4) 0.0046(4) -0.0027(4)
C24A 0.0195(5) 0.0209(5) 0.0194(5) 0.0013(4) 0.0092(4) -0.0026(4)
C25A 0.0237(6) 0.0261(6) 0.0400(7) -0.0040(5) 0.0184(5) 0.0003(5)
O1B 0.0326(5) 0.0197(4) 0.0499(6) -0.0028(4) 0.0279(5) -0.0050(4)
C1B 0.0229(6) 0.0327(7) 0.0196(5) 0.0014(5) 0.0106(4) 0.0040(5)
C2B 0.0277(6) 0.0341(7) 0.0174(5) -0.0020(5) 0.0071(4) 0.0047(5)
C3B 0.0256(6) 0.0246(6) 0.0209(5) -0.0033(5) 0.0027(4) 0.0004(5)
C4B 0.0217(5) 0.0214(6) 0.0208(5) -0.0002(4) 0.0048(4) -0.0021(4)
C5B 0.0178(5) 0.0181(5) 0.0184(5) -0.0001(4) 0.0064(4) 0.0000(4)
C6B 0.0178(5) 0.0204(5) 0.0187(5) -0.0001(4) 0.0075(4) -0.0028(4)
C7B 0.0173(5) 0.0194(5) 0.0185(5) -0.0008(4) 0.0068(4) -0.0015(4)
C8B 0.0198(5) 0.0238(6) 0.0191(5) -0.0011(4) 0.0077(4) -0.0003(4)
C9B 0.0217(6) 0.0262(7) 0.0201(5) -0.0044(5) 0.0049(4) 0.0014(4)
C10B 0.0164(5) 0.0247(6) 0.0275(6) -0.0060(5) 0.0046(4) -0.0008(4)
C11B 0.0146(5) 0.0231(6) 0.0285(6) -0.0023(4) 0.0083(4) -0.0016(4)
C12B 0.0154(4) 0.0197(5) 0.0213(5) -0.0009(4) 0.0079(4) -0.0001(4)
C13B 0.0170(5) 0.0236(5) 0.0220(5) 0.0009(4) 0.0105(4) -0.0003(4)
C14B 0.0177(5) 0.0212(5) 0.0184(5) 0.0002(4) 0.0082(4) 0.0025(4)
C15B 0.0162(5) 0.0226(6) 0.0210(5) -0.0008(4) 0.0084(4) -0.0038(4)
C16B 0.0155(5) 0.0217(6) 0.0176(5) -0.0007(4) 0.0073(4) -0.0037(4)
C17B 0.0181(5) 0.0201(5) 0.0241(5) -0.0028(4) 0.0115(4) -0.0035(4)
C18B 0.0162(5) 0.0191(5) 0.0195(5) -0.0017(4) 0.0069(4) -0.0024(4)
C19B 0.0187(5) 0.0190(5) 0.0269(6) -0.0015(4) 0.0112(4) -0.0020(4)
C20B 0.0175(5) 0.0218(6) 0.0235(5) -0.0035(4) 0.0074(4) -0.0010(4)
C21B 0.0202(5) 0.0200(5) 0.0228(5) -0.0020(4) 0.0054(4) -0.0003(4)
C22B 0.0204(5) 0.0204(5) 0.0225(5) 0.0012(4) 0.0061(4) -0.0028(4)
C23B 0.0160(5) 0.0207(5) 0.0151(5) 0.0000(4) 0.0046(4) -0.0027(4)
C24B 0.0195(5) 0.0209(5) 0.0194(5) 0.0013(4) 0.0092(4) -0.0026(4)
C25B 0.0237(6) 0.0261(6) 0.0400(7) -0.0040(5) 0.0184(5) 0.0003(5)

loop_
_atom_type_symbol
_atom_type_description
_atom_type_scat_dispersion_real
_atom_type_scat_dispersion_imag
_atom_type_scat_source
C C 0.0033 0.0016 'International Tables Vol C Tables 4.2.6.8 and 6.1.1.4'
H H 0.0000 0.0000 'International Tables Vol C Tables 4.2.6.8 and 6.1.1.4'
O O 0.0106 0.0060 'International Tables Vol C Tables 4.2.6.8 and 6.1.1.4'

loop_
_geom_angle_atom_site_label_1
_geom_angle_atom_site_label_2
_geom_angle_atom_site_label_3
_geom_angle
_geom_angle_site_symmetry_1
_geom_angle_site_symmetry_3
_geom_angle_publ_flag
C2A C1A C14A 120.90(12) . . ?
C1A C2A C3A 120.22(11) . . ?
C4A C3A C2A 120.79(12) . . ?
C3A C4A C5A 120.82(12) . . ?
C6A C5A C4A 122.26(11) . . ?
C6A C5A C14A 119.67(10) . . ?
C4A C5A C14A 118.06(10) . . ?
C5A C6A C7A 119.79(10) . . ?
C5A C6A C15A 120.32(10) . . ?
C7A C6A C15A 119.86(10) . . ?
C6A C7A C8A 122.29(10) . . ?
C6A C7A C12A 119.71(10) . . ?
C8A C7A C12A 117.98(10) . . ?
C9A C8A C7A 120.98(11) . . ?
C8A C9A C10A 120.77(11) . . ?
C11A C10A C9A 120.04(11) . . ?
C10A C11A C12A 121.02(11) . . ?
C13A C12A C11A 121.16(11) . . ?
C13A C12A C7A 119.71(10) . . ?
C11A C12A C7A 119.12(11) . . ?
C12A C13A C14A 121.01(11) . . ?
C13A C14A C1A 120.95(11) . . ?
C13A C14A C5A 119.87(10) . . ?
C1A C14A C5A 119.19(11) . . ?
C16A C15A C6A 122.46(11) . . ?
C15A C16A C17A 122.88(11) . . ?
C15A C16A C24A 128.14(10) . . ?
C17A C16A C24A 108.97(10) . . ?
O1A C17A C18A 127.61(11) . . ?
O1A C17A C16A 126.29(11) . . ?
C18A C17A C16A 106.10(10) . . ?
C23A C18A C19A 121.90(11) . . ?
C23A C18A C17A 109.89(10) . . ?
C19A C18A C17A 128.22(11) . . ?
C20A C19A C18A 119.03(11) . . ?
C19A C20A C21A 118.57(11) . . ?
C19A C20A C25A 121.35(11) . . ?
C21A C20A C25A 120.07(11) . . ?
C22A C21A C20A 122.29(11) . . ?
C23A C22A C21A 118.78(11) . . ?
C22A C23A C18A 119.42(10) . . ?
C22A C23A C24A 128.88(10) . . ?
C18A C23A C24A 111.69(10) . . ?
C16A C24A C23A 103.34(9) . . ?
C2B C1B C14B 121.2 . . ?
C1B C2B C3B 120.3 . . ?
C4B C3B C2B 120.8 . . ?
C3B C4B C5B 121.2 . . ?
C6B C5B C4B 122.8 . . ?
C6B C5B C14B 119.6 . . ?
C4B C5B C14B 117.6 . . ?
C15B C6B C5B 121.5 . . ?
C15B C6B C7B 116.9 . . ?
C5B C6B C7B 120.2 . . ?
C6B C7B C8B 122.7 . . ?
C6B C7B C12B 119.3 . . ?
C8B C7B C12B 118.0 . . ?
C9B C8B C7B 121.1 . . ?
C8B C9B C10B 120.8 . . ?
C11B C10B C9B 120.3 . . ?
C10B C11B C12B 121.2 . . ?
C13B C12B C11B 121.6 . . ?
C13B C12B C7B 119.7 . . ?
C11B C12B C7B 118.7 . . ?
C12B C13B C14B 121.4 . . ?
C13B C14B C1B 121.5 . . ?
C13B C14B C5B 119.6 . . ?
C1B C14B C5B 118.9 . . ?
C6B C15B C16B 116.0 . . ?
C15B C16B C17B 123.3 . . ?
C15B C16B C24B 128.0 . . ?
C17B C16B C24B 108.6 . . ?
O1B C17B C18B 127.5 . . ?
O1B C17B C16B 126.3 . . ?
C18B C17B C16B 106.2 . . ?
C23B C18B C19B 121.6 . . ?
C23B C18B C17B 109.9 . . ?
C19B C18B C17B 128.5 . . ?
C20B C19B C18B 119.3 . . ?
C19B C20B C21B 118.4 . . ?
C19B C20B C25B 121.5 . . ?
C21B C20B C25B 120.2 . . ?
C22B C21B C20B 122.3 . . ?
C21B C22B C23B 119.0 . . ?
C22B C23B C18B 119.3 . . ?
C22B C23B C24B 129.0 . . ?
C18B C23B C24B 111.6 . . ?
C16B C24B C23B 103.6 . . ?

loop_
_geom_bond_atom_site_label_1
_geom_bond_atom_site_label_2
_geom_bond_distance
_geom_bond_site_symmetry_2
_geom_bond_publ_flag
O1A C17A 1.2206(15) . ?
C1A C2A 1.3637(19) . ?
C1A C14A 1.4283(16) . ?
C2A C3A 1.4189(19) . ?
C3A C4A 1.3689(17) . ?
C4A C5A 1.4336(16) . ?
C5A C6A 1.4141(16) . ?
C5A C14A 1.4351(16) . ?
C6A C7A 1.4141(16) . ?
C6A C15A 1.4966(16) . ?
C7A C8A 1.4334(16) . ?
C7A C12A 1.4385(16) . ?
C8A C9A 1.3710(17) . ?
C9A C10A 1.4224(18) . ?
C10A C11A 1.3661(18) . ?
C11A C12A 1.4310(16) . ?
C12A C13A 1.3956(16) . ?
C13A C14A 1.3967(16) . ?
C15A C16A 1.3375(16) . ?
C16A C17A 1.5060(15) . ?
C16A C24A 1.5129(17) . ?
C17A C18A 1.4787(16) . ?
C18A C23A 1.3945(16) . ?
C18A C19A 1.3977(16) . ?
C19A C20A 1.3941(17) . ?
C20A C21A 1.4045(17) . ?
C20A C25A 1.5126(17) . ?
C21A C22A 1.3923(17) . ?
C22A C23A 1.3887(17) . ?
C23A C24A 1.5141(16) . ?
O1B C17B 1.2149 . ?
C1B C2B 1.3520 . ?
C1B C14B 1.4260 . ?
C2B C3B 1.4093 . ?
C3B C4B 1.3575 . ?
C4B C5B 1.4312 . ?
C5B C6B 1.4042 . ?
C5B C14B 1.4344 . ?
C6B C15B 1.2954 . ?
C6B C7B 1.4100 . ?
C7B C8B 1.4216 . ?
C7B C12B 1.4362 . ?
C8B C9B 1.3618 . ?
C9B C10B 1.4127 . ?
C10B C11B 1.3477 . ?
C11B C12B 1.4289 . ?
C12B C13B 1.3862 . ?
C13B C14B 1.3894 . ?
C15B C16B 1.3265 . ?
C16B C17B 1.5045 . ?
C16B C24B 1.5106 . ?
C17B C18B 1.4770 . ?
C18B C23B 1.3882 . ?
C18B C19B 1.3959 . ?
C19B C20B 1.3860 . ?
C20B C21B 1.3980 . ?
C20B C25B 1.5071 . ?
C21B C22B 1.3828 . ?
C22B C23B 1.3840 . ?
C23B C24B 1.5112 . ?

loop_
_geom_torsion_atom_site_label_1
_geom_torsion_atom_site_label_2
_geom_torsion_atom_site_label_3
_geom_torsion_atom_site_label_4
_geom_torsion
_geom_torsion_site_symmetry_1
_geom_torsion_site_symmetry_2
_geom_torsion_site_symmetry_3
_geom_torsion_site_symmetry_4
_geom_torsion_publ_flag
C14A C1A C2A C3A -0.8(2) . . . . ?
C1A C2A C3A C4A -0.7(2) . . . . ?
C2A C3A C4A C5A 1.32(19) . . . . ?
C3A C4A C5A C6A -179.46(12) . . . . ?
C3A C4A C5A C14A -0.42(18) . . . . ?
C4A C5A C6A C7A -175.71(11) . . . . ?
C14A C5A C6A C7A 5.27(17) . . . . ?
C4A C5A C6A C15A 6.29(18) . . . . ?
C14A C5A C6A C15A -172.73(11) . . . . ?
C5A C6A C7A C8A 174.06(11) . . . . ?
C15A C6A C7A C8A -7.93(18) . . . . ?
C5A C6A C7A C12A -4.36(17) . . . . ?
C15A C6A C7A C12A 173.64(11) . . . . ?
C6A C7A C8A C9A -178.51(12) . . . . ?
C12A C7A C8A C9A -0.06(18) . . . . ?
C7A C8A C9A C10A -1.99(19) . . . . ?
C8A C9A C10A C11A 1.59(19) . . . . ?
C9A C10A C11A C12A 0.89(19) . . . . ?
C10A C11A C12A C13A 177.82(12) . . . . ?
C10A C11A C12A C7A -2.90(18) . . . . ?
C6A C7A C12A C13A 0.23(17) . . . . ?
C8A C7A C12A C13A -178.26(11) . . . . ?
C6A C7A C12A C11A -179.06(11) . . . . ?
C8A C7A C12A C11A 2.45(17) . . . . ?
C11A C12A C13A C14A -177.69(11) . . . . ?
C7A C12A C13A C14A 3.03(18) . . . . ?
C12A C13A C14A C1A 177.81(11) . . . . ?
C12A C13A C14A C5A -2.12(18) . . . . ?
C2A C1A C14A C13A -178.23(12) . . . . ?
C2A C1A C14A C5A 1.70(18) . . . . ?
C6A C5A C14A C13A -2.07(17) . . . . ?
C4A C5A C14A C13A 178.88(11) . . . . ?
C6A C5A C14A C1A 178.00(11) . . . . ?
C4A C5A C14A C1A -1.06(17) . . . . ?
C5A C6A C15A C16A 104.82(14) . . . . ?
C7A C6A C15A C16A -73.18(16) . . . . ?
C6A C15A C16A C17A 179.39(11) . . . . ?
C6A C15A C16A C24A -1.69(19) . . . . ?
C15A C16A C17A O1A -1.8(2) . . . . ?
C24A C16A C17A O1A 179.13(13) . . . . ?
C15A C16A C17A C18A 178.50(11) . . . . ?
C24A C16A C17A C18A -0.60(12) . . . . ?
O1A C17A C18A C23A -179.41(13) . . . . ?
C16A C17A C18A C23A 0.31(13) . . . . ?
O1A C17A C18A C19A 0.5(2) . . . . ?
C16A C17A C18A C19A -179.80(11) . . . . ?
C23A C18A C19A C20A -0.84(18) . . . . ?
C17A C18A C19A C20A 179.28(11) . . . . ?
C18A C19A C20A C21A 0.61(18) . . . . ?
C18A C19A C20A C25A -178.18(12) . . . . ?
C19A C20A C21A C22A -0.11(18) . . . . ?
C25A C20A C21A C22A 178.70(12) . . . . ?
C20A C21A C22A C23A -0.18(18) . . . . ?
C21A C22A C23A C18A -0.03(17) . . . . ?
C21A C22A C23A C24A -179.62(11) . . . . ?
C19A C18A C23A C22A 0.55(17) . . . . ?
C17A C18A C23A C22A -179.56(10) . . . . ?
C19A C18A C23A C24A -179.80(11) . . . . ?
C17A C18A C23A C24A 0.10(13) . . . . ?
C15A C16A C24A C23A -178.41(12) . . . . ?
C17A C16A C24A C23A 0.63(12) . . . . ?
C22A C23A C24A C16A 179.16(11) . . . . ?
C18A C23A C24A C16A -0.45(12) . . . . ?
C14B C1B C2B C3B -1.2 . . . . ?
C1B C2B C3B C4B -0.4 . . . . ?
C2B C3B C4B C5B 1.2 . . . . ?
C3B C4B C5B C6B -179.9 . . . . ?
C3B C4B C5B C14B -0.5 . . . . ?
C4B C5B C6B C15B -9.9 . . . . ?
C14B C5B C6B C15B 170.7 . . . . ?
C4B C5B C6B C7B -175.6 . . . . ?
C14B C5B C6B C7B 5.0 . . . . ?
C15B C6B C7B C8B 8.3 . . . . ?
C5B C6B C7B C8B 174.7 . . . . ?
C15B C6B C7B C12B -170.5 . . . . ?
C5B C6B C7B C12B -4.1 . . . . ?
C6B C7B C8B C9B -178.9 . . . . ?
C12B C7B C8B C9B -0.1 . . . . ?
C7B C8B C9B C10B -1.5 . . . . ?
C8B C9B C10B C11B 1.2 . . . . ?
C9B C10B C11B C12B 0.7 . . . . ?
C10B C11B C12B C13B 178.4 . . . . ?
C10B C11B C12B C7B -2.3 . . . . ?
C6B C7B C12B C13B 0.2 . . . . ?
C8B C7B C12B C13B -178.7 . . . . ?
C6B C7B C12B C11B -179.2 . . . . ?
C8B C7B C12B C11B 1.9 . . . . ?
C11B C12B C13B C14B -177.7 . . . . ?
C7B C12B C13B C14B 2.9 . . . . ?
C12B C13B C14B C1B 177.6 . . . . ?
C12B C13B C14B C5B -2.0 . . . . ?
C2B C1B C14B C13B -177.8 . . . . ?
C2B C1B C14B C5B 1.9 . . . . ?
C6B C5B C14B C13B -1.9 . . . . ?
C4B C5B C14B C13B 178.6 . . . . ?
C6B C5B C14B C1B 178.4 . . . . ?
C4B C5B C14B C1B -1.1 . . . . ?
C5B C6B C15B C16B 97.7 . . . . ?
C7B C6B C15B C16B -96.1 . . . . ?
C6B C15B C16B C17B 2.1 . . . . ?
C6B C15B C16B C24B -178.7 . . . . ?
C15B C16B C17B O1B -1.6 . . . . ?
C24B C16B C17B O1B 179.1 . . . . ?
C15B C16B C17B C18B 178.8 . . . . ?
C24B C16B C17B C18B -0.5 . . . . ?
O1B C17B C18B C23B -179.3 . . . . ?
C16B C17B C18B C23B 0.3 . . . . ?
O1B C17B C18B C19B 0.4 . . . . ?
C16B C17B C18B C19B -180.0 . . . . ?
C23B C18B C19B C20B -0.5 . . . . ?
C17B C18B C19B C20B 179.8 . . . . ?
C18B C19B C20B C21B 0.3 . . . . ?
C18B C19B C20B C25B -178.9 . . . . ?
C19B C20B C21B C22B -0.1 . . . . ?
C25B C20B C21B C22B 179.1 . . . . ?
C20B C21B C22B C23B 0.1 . . . . ?
C21B C22B C23B C18B -0.3 . . . . ?
C21B C22B C23B C24B 179.9 . . . . ?
C19B C18B C23B C22B 0.5 . . . . ?
C17B C18B C23B C22B -179.7 . . . . ?
C19B C18B C23B C24B -179.7 . . . . ?
C17B C18B C23B C24B 0.1 . . . . ?
C15B C16B C24B C23B -178.8 . . . . ?
C17B C16B C24B C23B 0.6 . . . . ?
C22B C23B C24B C16B 179.4 . . . . ?
C18B C23B C24B C16B -0.4 . . . . ?
